data_1001808
loop_
_publ_author_name
'Vallar, S'
'Goreaud, M'

_publ_section_title
;
Structure cristalline d'une forme monoclinique de Te Mo5 O16, oxyde a
valence mixte conducteur bidimensionnel
;
_journal_coden_ASTM JSSCBI
_journal_name_full 'Journal of Solid State Chemistry'
_journal_page_first 303
_journal_page_last 307
_journal_paper_doi 10.1006/jssc.1996.7256
_journal_volume 129
_journal_year 1997
_chemical_formula_structural 'Te Mo5 O16'
_chemical_formula_sum 'Mo5 O16 Te'
_chemical_name_systematic 'Tellurium molybdenum oxide (1/5/16)'
_space_group_IT_number 14
_symmetry_cell_setting monoclinic
_symmetry_Int_Tables_number 14
_symmetry_space_group_name_Hall '-P 2ybc'
_symmetry_space_group_name_H-M 'P 1 21/c 1'
_cell_angle_alpha 90
_cell_angle_beta 90.780(6)
_cell_angle_gamma 90
_cell_formula_units_Z 4
_cell_length_a 10.0344(9)
_cell_length_b 14.430(1)
_cell_length_c 8.1599(5)
_cell_volume 1181.4
_refine_ls_R_factor_all 0.029
_cod_database_code 1001808

loop_
_symmetry_equiv_pos_as_xyz
x,y,z
-x,1/2+y,1/2-z
-x,-y,-z
x,1/2-y,1/2+z

loop_
_atom_site_label
_atom_site_type_symbol
_atom_site_symmetry_multiplicity
_atom_site_Wyckoff_symbol
_atom_site_fract_x
_atom_site_fract_y
_atom_site_fract_z
_atom_site_occupancy
_atom_site_attached_hydrogens
_atom_site_calc_flag
Te1 Te4+ 4 e 0.01665(4) 0.33590(3) 0.21179(5) 1. 0 d
Mo1 Mo6+ 4 e 0.00043(5) 0.10831(3) 0.24650(6) 1. 0 d
Mo2 Mo6+ 4 e 0.68564(4) 0.25185(3) 0.19312(5) 1. 0 d
Mo3 Mo6+ 4 e 0.31915(4) 0.99863(3) 0.19904(6) 1. 0 d
Mo4 Mo6+ 4 e 0.32907(4) 0.25121(3) 0.27983(5) 1. 0 d
Mo5 Mo6+ 4 e 0.67337(4) 0.00097(3) 0.29918(6) 1. 0 d
O1 O2- 4 e 0.8665(4) 0.0328(3) 0.3043(7) 1. 0 d
O2 O2- 4 e 0.8843(4) 0.2316(3) 0.2329(6) 1. 0 d
O3 O2- 4 e 0.1402(4) 0.0334(3) 0.2858(6) 1. 0 d
O4 O2- 4 e 0.1299(4) 0.2261(3) 0.2295(6) 1. 0 d
O5 O2- 4 e 0.2645(5) 0.8771(3) 0.2597(6) 1. 0 d
O6 O2- 4 e 0.3541(5) 0.1259(3) 0.2376(6) 1. 0 d
O7 O2- 4 e 0.5043(5) 0.2796(3) 0.2353(6) 1. 0 d
O8 O2- 4 e 0.5009(4) -0.0261(3) 0.2149(6) 1. 0 d
O9 O2- 4 e 0.2568(4) 0.3743(3) 0.2310(6) 1. 0 d
O10 O2- 4 e 0.6548(5) 0.1269(3) 0.2445(6) 1. 0 d
O11 O2- 4 e 0.0105(6) 0.1594(4) 0.4902(6) 1. 0 d
O12 O2- 4 e -0.0091(7) 0.1016(4) 0.0399(6) 1. 0 d
O13 O2- 4 e 0.6884(5) 0.2516(4) 0.4857(6) 1. 0 d
O14 O2- 4 e 0.3542(5) -0.0014(4) 0.4979(6) 1. 0 d
O15 O2- 4 e 0.2866(5) .0000(4) -0.0066(6) 1. 0 d
O16 O2- 4 e 0.3257(5) 0.2477(4) -0.0126(6) 1. 0 d

loop_
_atom_type_symbol
_atom_type_oxidation_number
Te4+ 4.000
Mo6+ 6.000
O2- -2.000
